data_1568501
loop_
_publ_author_name
'Zhang, Yan'
'Cai, Zhenzhi'
'Zhao, Chunhang'
'Zheng, Hanliang'
'Ackermann, Lutz'

_publ_section_title
;
 Electrosynthesis of bridged or fused sulfonamides through complex radical
 cascade reactions: divergence in medium-sized ring formation.
;
_journal_issue 13
_journal_name_full 'Chemical science'
_journal_page_first 3541
_journal_page_last 3547
_journal_paper_doi 10.1039/d2sc07045f
_journal_volume 14
_journal_year 2023
_chemical_formula_sum 'C19 H19 N O4 S2'
_chemical_formula_weight 389.47
_space_group_crystal_system monoclinic
_space_group_IT_number 14
_space_group_name_Hall '-P 2ybc'
_space_group_name_H-M_alt 'P 1 21/c 1'
_atom_sites_solution_hydrogens geom
_audit_creation_method SHELXL-2014/7
_audit_update_record
;
2022-07-29 deposited with the CCDC.	2023-02-21 downloaded from the CCDC.
;
_cell_angle_alpha 90
_cell_angle_beta 107.81
_cell_angle_gamma 90
_cell_formula_units_Z 4
_cell_length_a 23.4887(17)
_cell_length_b 5.6869(4)
_cell_length_c 14.3647(10)
_cell_measurement_reflns_used 5526
_cell_measurement_temperature 293(2)
_cell_measurement_theta_max 27.27
_cell_measurement_theta_min 2.73
_cell_volume 1826.8(2)
_computing_structure_refinement 'SHELXL-2014/7 (Sheldrick, 2014)'
_diffrn_ambient_temperature 293(2)
_diffrn_measured_fraction_theta_full 0.778
_diffrn_measured_fraction_theta_max 0.823
_diffrn_measurement_device_type 'Bruker APEX-II CCD'
_diffrn_measurement_method '\f and \w scans'
_diffrn_radiation_type MoK\a
_diffrn_radiation_wavelength 0.71073
_diffrn_reflns_av_R_equivalents 0.1277
_diffrn_reflns_av_unetI/netI 0.0857
_diffrn_reflns_Laue_measured_fraction_full 0.778
_diffrn_reflns_Laue_measured_fraction_max 0.823
_diffrn_reflns_limit_h_max 30
_diffrn_reflns_limit_h_min -30
_diffrn_reflns_limit_k_max 6
_diffrn_reflns_limit_k_min -7
_diffrn_reflns_limit_l_max 18
_diffrn_reflns_limit_l_min -18
_diffrn_reflns_number 27575
_diffrn_reflns_point_group_measured_fraction_full 0.778
_diffrn_reflns_point_group_measured_fraction_max 0.823
_diffrn_reflns_theta_full 25.242
_diffrn_reflns_theta_max 27.527
_diffrn_reflns_theta_min 2.732
_exptl_absorpt_coefficient_mu 0.316
_exptl_crystal_colour colorless
_exptl_crystal_density_diffrn 1.416
_exptl_crystal_description block
_exptl_crystal_F_000 816
_exptl_crystal_size_max .20
_exptl_crystal_size_mid .16
_exptl_crystal_size_min .12
_refine_diff_density_max 0.278
_refine_diff_density_min -0.242
_refine_diff_density_rms 0.040
_refine_ls_extinction_method none
_refine_ls_goodness_of_fit_ref 1.008
_refine_ls_hydrogen_treatment constr
_refine_ls_matrix_type full
_refine_ls_number_parameters 235
_refine_ls_number_reflns 3460
_refine_ls_number_restraints 0
_refine_ls_restrained_S_all 1.008
_refine_ls_R_factor_all 0.1097
_refine_ls_R_factor_gt 0.0601
_refine_ls_shift/su_max 0.002
_refine_ls_shift/su_mean 0.000
_refine_ls_structure_factor_coef Fsqd
_refine_ls_weighting_details 'w=1/[\s^2^(Fo^2^)+(0.0651P)^2^] where P=(Fo^2^+2Fc^2^)/3'
_refine_ls_weighting_scheme calc
_refine_ls_wR_factor_gt 0.1327
_refine_ls_wR_factor_ref 0.1595
_reflns_Friedel_coverage 0.000
_reflns_number_gt 2120
_reflns_number_total 3460
_reflns_threshold_expression 'I > 2\s(I)'
_cod_data_source_file d2sc07045f2.cif
_cod_data_source_block a_CCDC1
_cod_depositor_comments 'Adding full bibliography for 1568500--1568501.cif.'
_cod_original_cell_volume 1826.9(2)
_cod_original_sg_symbol_H-M 'P 21/c'
_cod_database_code 1568501
_shelx_shelxl_version_number 2014/7
_shelx_space_group_comment
;
The symmetry employed for this shelxl refinement is uniquely defined
by the following loop, which should always be used as a source of
symmetry information in preference to the above space-group names.
They are only intended as comments.
;

loop_
_space_group_symop_operation_xyz
'x, y, z'
'-x, y+1/2, -z+1/2'
'-x, -y, -z'
'x, -y-1/2, z-1/2'

loop_
_atom_site_label
_atom_site_type_symbol
_atom_site_fract_x
_atom_site_fract_y
_atom_site_fract_z
_atom_site_U_iso_or_equiv
_atom_site_adp_type
_atom_site_occupancy
_atom_site_site_symmetry_order
_atom_site_calc_flag
_atom_site_refinement_flags_posn
_atom_site_refinement_flags_adp
_atom_site_refinement_flags_occupancy
_atom_site_disorder_assembly
_atom_site_disorder_group
S1 S 0.32951(4) 0.55701(14) -0.00148(5) 0.0505(2) Uani 1 1 d . . . . .
S2 S 0.14861(4) 1.30028(15) 0.12602(8) 0.0663(3) Uani 1 1 d . . . . .
N1 N 0.20527(11) 1.1566(4) 0.1099(2) 0.0550(6) Uani 1 1 d . . . . .
O1 O 0.32172(14) 0.3653(4) -0.06980(17) 0.0740(7) Uani 1 1 d . . . . .
O2 O 0.36179(10) 0.7606(4) -0.01689(17) 0.0610(6) Uani 1 1 d . . . . .
O3 O 0.17370(13) 1.4742(4) 0.1986(3) 0.0858(9) Uani 1 1 d . . . . .
O4 O 0.11196(13) 1.3683(5) 0.0310(2) 0.0935(10) Uani 1 1 d . . . . .
C1 C 0.47078(17) 0.1518(8) 0.3904(3) 0.0759(11) Uani 1 1 d . . . . .
H1A H 0.4649 0.2447 0.4425 0.114 Uiso 1 1 calc R U . . .
H1B H 0.4586 -0.0072 0.3962 0.114 Uiso 1 1 calc R U . . .
H1C H 0.5123 0.1543 0.3942 0.114 Uiso 1 1 calc R U . . .
C2 C 0.43372(13) 0.2523(6) 0.2930(2) 0.0541(7) Uani 1 1 d . . . . .
C3 C 0.43353(15) 0.1538(6) 0.2057(3) 0.0566(8) Uani 1 1 d . . . . .
H3A H 0.4570 0.0221 0.2058 0.068 Uiso 1 1 calc R U . . .
C4 C 0.39930(14) 0.2466(6) 0.1185(2) 0.0529(7) Uani 1 1 d . . . . .
H4A H 0.3993 0.1753 0.0603 0.063 Uiso 1 1 calc R U . . .
C5 C 0.36476(13) 0.4450(5) 0.1159(2) 0.0439(6) Uani 1 1 d . . . . .
C6 C 0.36289(13) 0.5517(5) 0.2040(2) 0.0443(6) Uani 1 1 d . . . . .
C7 C 0.39805(13) 0.4497(6) 0.2901(2) 0.0503(7) Uani 1 1 d . . . . .
H7A H 0.3978 0.5167 0.3491 0.060 Uiso 1 1 calc R U . . .
C8 C 0.32635(13) 0.7525(6) 0.2165(2) 0.0470(6) Uani 1 1 d . . . . .
H8A H 0.3350 0.7986 0.2815 0.056 Uiso 1 1 calc R U . . .
C9 C 0.28378(13) 0.8834(5) 0.1564(2) 0.0470(6) Uani 1 1 d . . . . .
C10 C 0.25701(14) 0.8819(5) 0.0473(2) 0.0494(7) Uani 1 1 d . . . . .
H10A H 0.2787 0.9964 0.0199 0.059 Uiso 1 1 calc R U . . .
C11 C 0.25727(14) 0.6483(6) -0.0032(2) 0.0535(7) Uani 1 1 d . . . . .
H11A H 0.2321 0.6606 -0.0706 0.064 Uiso 1 1 calc R U . . .
H11B H 0.2401 0.5293 0.0285 0.064 Uiso 1 1 calc R U . . .
C12 C 0.19407(15) 0.9761(6) 0.0329(3) 0.0603(8) Uani 1 1 d . . . . .
H12A H 0.1772 1.0443 -0.0316 0.072 Uiso 1 1 calc R U . . .
H12B H 0.1676 0.8540 0.0425 0.072 Uiso 1 1 calc R U . . .
C13 C 0.25152(14) 1.0688(6) 0.1965(3) 0.0559(8) Uani 1 1 d . . . . .
H13A H 0.2338 1.0011 0.2431 0.067 Uiso 1 1 calc R U . . .
H13B H 0.2786 1.1939 0.2282 0.067 Uiso 1 1 calc R U . . .
C14 C 0.10820(13) 1.0974(6) 0.1739(2) 0.0539(7) Uani 1 1 d . . . . .
C15 C 0.12035(16) 1.0768(7) 0.2733(3) 0.0637(9) Uani 1 1 d . . . . .
H15A H 0.1481 1.1759 0.3153 0.076 Uiso 1 1 calc R U . . .
C16 C 0.09106(18) 0.9079(8) 0.3104(3) 0.0762(11) Uani 1 1 d . . . . .
H16A H 0.0989 0.8949 0.3777 0.091 Uiso 1 1 calc R U . . .
C17 C 0.05075(18) 0.7597(9) 0.2499(3) 0.0778(11) Uani 1 1 d . . . . .
H17A H 0.0319 0.6447 0.2758 0.093 Uiso 1 1 calc R U . . .
C18 C 0.03821(16) 0.7811(8) 0.1508(3) 0.0767(11) Uani 1 1 d . . . . .
H18A H 0.0101 0.6819 0.1097 0.092 Uiso 1 1 calc R U . . .
C19 C 0.06677(15) 0.9487(7) 0.1108(3) 0.0671(9) Uani 1 1 d . . . . .
H19A H 0.0585 0.9616 0.0434 0.080 Uiso 1 1 calc R U . . .

loop_
_atom_site_aniso_label
_atom_site_aniso_U_11
_atom_site_aniso_U_22
_atom_site_aniso_U_33
_atom_site_aniso_U_23
_atom_site_aniso_U_13
_atom_site_aniso_U_12
S1 0.0631(5) 0.0528(4) 0.0376(4) -0.0004(3) 0.0183(3) -0.0014(3)
S2 0.0579(5) 0.0539(5) 0.0889(7) 0.0178(5) 0.0252(5) 0.0159(4)
N1 0.0518(14) 0.0498(14) 0.0641(17) 0.0103(13) 0.0186(13) 0.0077(12)
O1 0.1037(19) 0.0667(14) 0.0470(13) -0.0143(12) 0.0162(13) 0.0074(14)
O2 0.0709(14) 0.0631(13) 0.0586(13) 0.0130(11) 0.0342(12) -0.0008(12)
O3 0.0787(17) 0.0485(13) 0.135(3) -0.0161(16) 0.0400(18) 0.0022(13)
O4 0.0810(18) 0.100(2) 0.100(2) 0.0488(19) 0.0268(17) 0.0401(17)
C1 0.066(2) 0.096(3) 0.065(2) 0.022(2) 0.0185(19) 0.023(2)
C2 0.0470(15) 0.0608(18) 0.0554(17) 0.0141(15) 0.0168(14) 0.0063(14)
C3 0.0563(17) 0.0513(17) 0.064(2) 0.0038(15) 0.0213(16) 0.0072(14)
C4 0.0577(17) 0.0515(16) 0.0553(17) -0.0040(14) 0.0258(15) -0.0006(14)
C5 0.0462(14) 0.0447(15) 0.0435(14) 0.0014(12) 0.0175(12) -0.0024(12)
C6 0.0430(14) 0.0495(15) 0.0424(14) 0.0021(12) 0.0159(12) -0.0016(12)
C7 0.0478(15) 0.0637(19) 0.0419(15) 0.0050(13) 0.0173(13) 0.0048(14)
C8 0.0467(15) 0.0553(16) 0.0402(14) -0.0041(13) 0.0150(12) 0.0017(13)
C9 0.0453(15) 0.0467(15) 0.0495(16) -0.0006(13) 0.0153(13) -0.0047(12)
C10 0.0486(15) 0.0495(15) 0.0484(16) 0.0068(13) 0.0121(13) -0.0010(13)
C11 0.0535(17) 0.0595(18) 0.0439(15) 0.0012(14) 0.0098(14) -0.0029(14)
C12 0.0583(18) 0.0643(19) 0.0553(18) 0.0144(16) 0.0127(15) 0.0073(16)
C13 0.0484(16) 0.0556(18) 0.0625(19) -0.0036(15) 0.0153(14) 0.0049(14)
C14 0.0391(14) 0.0594(18) 0.0619(19) 0.0016(15) 0.0137(14) 0.0086(13)
C15 0.0530(17) 0.075(2) 0.062(2) -0.0079(18) 0.0155(16) 0.0053(17)
C16 0.072(2) 0.100(3) 0.063(2) 0.014(2) 0.030(2) 0.020(2)
C17 0.066(2) 0.082(2) 0.092(3) 0.010(2) 0.033(2) 0.002(2)
C18 0.0538(19) 0.074(2) 0.102(3) -0.016(2) 0.023(2) -0.0095(18)
C19 0.0495(17) 0.081(2) 0.068(2) -0.0011(19) 0.0144(17) 0.0065(17)

loop_
_atom_type_symbol
_atom_type_description
_atom_type_scat_dispersion_real
_atom_type_scat_dispersion_imag
_atom_type_scat_source
C C 0.0033 0.0016 'International Tables Vol C Tables 4.2.6.8 and 6.1.1.4'
H H 0.0000 0.0000 'International Tables Vol C Tables 4.2.6.8 and 6.1.1.4'
N N 0.0061 0.0033 'International Tables Vol C Tables 4.2.6.8 and 6.1.1.4'
O O 0.0106 0.0060 'International Tables Vol C Tables 4.2.6.8 and 6.1.1.4'
S S 0.1246 0.1234 'International Tables Vol C Tables 4.2.6.8 and 6.1.1.4'

loop_
_geom_angle_atom_site_label_1
_geom_angle_atom_site_label_2
_geom_angle_atom_site_label_3
_geom_angle
_geom_angle_site_symmetry_1
_geom_angle_site_symmetry_3
_geom_angle_publ_flag
O2 S1 O1 117.89(16) . . ?
O2 S1 C5 108.91(14) . . ?
O1 S1 C5 107.72(14) . . ?
O2 S1 C11 108.09(15) . . ?
O1 S1 C11 106.94(17) . . ?
C5 S1 C11 106.78(14) . . ?
O3 S2 O4 120.33(19) . . ?
O3 S2 N1 106.09(16) . . ?
O4 S2 N1 106.20(16) . . ?
O3 S2 C14 108.66(19) . . ?
O4 S2 C14 108.15(18) . . ?
N1 S2 C14 106.64(14) . . ?
C13 N1 C12 108.4(2) . . ?
C13 N1 S2 118.3(2) . . ?
C12 N1 S2 119.2(2) . . ?
C2 C1 H1A 109.5 . . ?
C2 C1 H1B 109.5 . . ?
H1A C1 H1B 109.5 . . ?
C2 C1 H1C 109.5 . . ?
H1A C1 H1C 109.5 . . ?
H1B C1 H1C 109.5 . . ?
C3 C2 C7 117.9(3) . . ?
C3 C2 C1 122.0(3) . . ?
C7 C2 C1 120.1(3) . . ?
C2 C3 C4 121.0(3) . . ?
C2 C3 H3A 119.5 . . ?
C4 C3 H3A 119.5 . . ?
C3 C4 C5 120.9(3) . . ?
C3 C4 H4A 119.5 . . ?
C5 C4 H4A 119.5 . . ?
C4 C5 C6 120.2(3) . . ?
C4 C5 S1 115.0(2) . . ?
C6 C5 S1 124.7(2) . . ?
C7 C6 C5 116.4(3) . . ?
C7 C6 C8 115.2(3) . . ?
C5 C6 C8 128.3(3) . . ?
C6 C7 C2 123.5(3) . . ?
C6 C7 H7A 118.2 . . ?
C2 C7 H7A 118.2 . . ?
C9 C8 C6 134.8(3) . . ?
C9 C8 H8A 112.6 . . ?
C6 C8 H8A 112.6 . . ?
C8 C9 C10 131.8(3) . . ?
C8 C9 C13 120.5(3) . . ?
C10 C9 C13 107.6(3) . . ?
C9 C10 C11 116.3(3) . . ?
C9 C10 C12 102.6(3) . . ?
C11 C10 C12 112.9(3) . . ?
C9 C10 H10A 108.2 . . ?
C11 C10 H10A 108.2 . . ?
C12 C10 H10A 108.2 . . ?
C10 C11 S1 113.3(2) . . ?
C10 C11 H11A 108.9 . . ?
S1 C11 H11A 108.9 . . ?
C10 C11 H11B 108.9 . . ?
S1 C11 H11B 108.9 . . ?
H11A C11 H11B 107.7 . . ?
N1 C12 C10 101.5(3) . . ?
N1 C12 H12A 111.5 . . ?
C10 C12 H12A 111.5 . . ?
N1 C12 H12B 111.5 . . ?
C10 C12 H12B 111.5 . . ?
H12A C12 H12B 109.3 . . ?
N1 C13 C9 104.0(3) . . ?
N1 C13 H13A 110.9 . . ?
C9 C13 H13A 110.9 . . ?
N1 C13 H13B 110.9 . . ?
C9 C13 H13B 110.9 . . ?
H13A C13 H13B 109.0 . . ?
C15 C14 C19 120.4(3) . . ?
C15 C14 S2 119.7(3) . . ?
C19 C14 S2 119.7(3) . . ?
C14 C15 C16 119.4(4) . . ?
C14 C15 H15A 120.3 . . ?
C16 C15 H15A 120.3 . . ?
C17 C16 C15 121.0(4) . . ?
C17 C16 H16A 119.5 . . ?
C15 C16 H16A 119.5 . . ?
C16 C17 C18 119.7(4) . . ?
C16 C17 H17A 120.2 . . ?
C18 C17 H17A 120.2 . . ?
C17 C18 C19 121.0(4) . . ?
C17 C18 H18A 119.5 . . ?
C19 C18 H18A 119.5 . . ?
C18 C19 C14 118.5(4) . . ?
C18 C19 H19A 120.8 . . ?
C14 C19 H19A 120.8 . . ?

loop_
_geom_bond_atom_site_label_1
_geom_bond_atom_site_label_2
_geom_bond_distance
_geom_bond_site_symmetry_2
_geom_bond_publ_flag
S1 O2 1.438(2) . ?
S1 O1 1.441(2) . ?
S1 C5 1.756(3) . ?
S1 C11 1.768(3) . ?
S2 O3 1.427(3) . ?
S2 O4 1.426(3) . ?
S2 N1 1.637(3) . ?
S2 C14 1.762(3) . ?
N1 C13 1.466(4) . ?
N1 C12 1.473(4) . ?
C1 C2 1.515(5) . ?
C1 H1A 0.9600 . ?
C1 H1B 0.9600 . ?
C1 H1C 0.9600 . ?
C2 C3 1.372(5) . ?
C2 C7 1.394(5) . ?
C3 C4 1.371(5) . ?
C3 H3A 0.9300 . ?
C4 C5 1.383(4) . ?
C4 H4A 0.9300 . ?
C5 C6 1.416(4) . ?
C6 C7 1.387(4) . ?
C6 C8 1.472(4) . ?
C7 H7A 0.9300 . ?
C8 C9 1.331(4) . ?
C8 H8A 0.9300 . ?
C9 C10 1.500(4) . ?
C9 C13 1.511(4) . ?
C10 C11 1.514(4) . ?
C10 C12 1.526(5) . ?
C10 H10A 0.9800 . ?
C11 H11A 0.9700 . ?
C11 H11B 0.9700 . ?
C12 H12A 0.9700 . ?
C12 H12B 0.9700 . ?
C13 H13A 0.9700 . ?
C13 H13B 0.9700 . ?
C14 C15 1.373(5) . ?
C14 C19 1.394(5) . ?
C15 C16 1.380(5) . ?
C15 H15A 0.9300 . ?
C16 C17 1.363(6) . ?
C16 H16A 0.9300 . ?
C17 C18 1.367(6) . ?
C17 H17A 0.9300 . ?
C18 C19 1.388(6) . ?
C18 H18A 0.9300 . ?
C19 H19A 0.9300 . ?

loop_
_geom_torsion_atom_site_label_1
_geom_torsion_atom_site_label_2
_geom_torsion_atom_site_label_3
_geom_torsion_atom_site_label_4
_geom_torsion
_geom_torsion_site_symmetry_1
_geom_torsion_site_symmetry_2
_geom_torsion_site_symmetry_3
_geom_torsion_site_symmetry_4
_geom_torsion_publ_flag
O3 S2 N1 C13 49.6(3) . . . . ?
O4 S2 N1 C13 178.7(3) . . . . ?
C14 S2 N1 C13 -66.1(3) . . . . ?
O3 S2 N1 C12 -175.1(3) . . . . ?
O4 S2 N1 C12 -45.9(3) . . . . ?
C14 S2 N1 C12 69.2(3) . . . . ?
C7 C2 C3 C4 -0.1(5) . . . . ?
C1 C2 C3 C4 179.5(3) . . . . ?
C2 C3 C4 C5 1.2(5) . . . . ?
C3 C4 C5 C6 -1.9(5) . . . . ?
C3 C4 C5 S1 174.0(2) . . . . ?
O2 S1 C5 C4 -102.9(2) . . . . ?
O1 S1 C5 C4 26.0(3) . . . . ?
C11 S1 C5 C4 140.6(2) . . . . ?
O2 S1 C5 C6 72.8(3) . . . . ?
O1 S1 C5 C6 -158.2(3) . . . . ?
C11 S1 C5 C6 -43.7(3) . . . . ?
C4 C5 C6 C7 1.4(4) . . . . ?
S1 C5 C6 C7 -174.1(2) . . . . ?
C4 C5 C6 C8 -175.8(3) . . . . ?
S1 C5 C6 C8 8.6(4) . . . . ?
C5 C6 C7 C2 -0.3(4) . . . . ?
C8 C6 C7 C2 177.3(3) . . . . ?
C3 C2 C7 C6 -0.4(5) . . . . ?
C1 C2 C7 C6 -179.9(3) . . . . ?
C7 C6 C8 C9 -172.7(3) . . . . ?
C5 C6 C8 C9 4.5(6) . . . . ?
C6 C8 C9 C10 -2.7(6) . . . . ?
C6 C8 C9 C13 174.9(3) . . . . ?
C8 C9 C10 C11 28.4(5) . . . . ?
C13 C9 C10 C11 -149.5(3) . . . . ?
C8 C9 C10 C12 152.1(3) . . . . ?
C13 C9 C10 C12 -25.7(3) . . . . ?
C9 C10 C11 S1 -70.0(3) . . . . ?
C12 C10 C11 S1 171.8(2) . . . . ?
O2 S1 C11 C10 -39.2(3) . . . . ?
O1 S1 C11 C10 -167.1(2) . . . . ?
C5 S1 C11 C10 77.8(2) . . . . ?
C13 N1 C12 C10 -37.9(3) . . . . ?
S2 N1 C12 C10 -177.2(2) . . . . ?
C9 C10 C12 N1 37.9(3) . . . . ?
C11 C10 C12 N1 163.9(2) . . . . ?
C12 N1 C13 C9 21.9(3) . . . . ?
S2 N1 C13 C9 161.7(2) . . . . ?
C8 C9 C13 N1 -174.9(3) . . . . ?
C10 C9 C13 N1 3.3(3) . . . . ?
O3 S2 C14 C15 -21.0(3) . . . . ?
O4 S2 C14 C15 -153.2(3) . . . . ?
N1 S2 C14 C15 92.9(3) . . . . ?
O3 S2 C14 C19 163.0(3) . . . . ?
O4 S2 C14 C19 30.8(3) . . . . ?
N1 S2 C14 C19 -83.1(3) . . . . ?
C19 C14 C15 C16 -0.2(5) . . . . ?
S2 C14 C15 C16 -176.1(3) . . . . ?
C14 C15 C16 C17 0.7(5) . . . . ?
C15 C16 C17 C18 -1.2(6) . . . . ?
C16 C17 C18 C19 1.2(6) . . . . ?
C17 C18 C19 C14 -0.8(6) . . . . ?
C15 C14 C19 C18 0.2(5) . . . . ?
S2 C14 C19 C18 176.2(3) . . . . ?
